data_2218478
loop_
_publ_author_name
'Li, Xiao-Gang'
'Zhong, Di-Chang'
'He, Ren'
'Guo, Hui-Rui'

_publ_section_title {2,6-Bis[1-(phenylimino)ethyl]pyridine-\k^3^<i>N</i>,<i>N</i>',<i>N</i>''}dichloridocobalt(II)
_journal_coeditor_code NC2100
_journal_issue 6
_journal_name_full 'Acta Crystallographica Section E'
_journal_page_first m786
_journal_paper_doi 10.1107/S1600536808013007
_journal_volume 64
_journal_year 2008
_chemical_formula_iupac '[Co Cl2 (C21 H19 N3)]'
_chemical_formula_moiety 'C21 H19 Cl2 Co N3'
_chemical_formula_sum 'C21 H19 Cl2 Co N3'
_chemical_formula_weight 443.22
_chemical_name_systematic
;
{2,6-Bis[1-(phenylimino)ethyl]pyridine-
\k^3^N,<i>N</i>',<i>N</i>''}dichloridocobalt(II)
;
_space_group_IT_number 14
_symmetry_cell_setting monoclinic
_symmetry_space_group_name_Hall '-P 2yn'
_symmetry_space_group_name_H-M 'P 1 21/n 1'
_atom_sites_solution_hydrogens geom
_atom_sites_solution_primary direct
_atom_sites_solution_secondary difmap
_audit_creation_method SHELXL-97
_cell_angle_alpha 90.00
_cell_angle_beta 95.8250(10)
_cell_angle_gamma 90.00
_cell_formula_units_Z 4
_cell_length_a 10.4580(3)
_cell_length_b 15.2575(4)
_cell_length_c 13.1339(3)
_cell_measurement_reflns_used 1843
_cell_measurement_temperature 273(2)
_cell_measurement_theta_max 25.00
_cell_measurement_theta_min 2.05
_cell_volume 2084.86(9)
_computing_cell_refinement 'SMART (Bruker, 2004)'
_computing_data_collection 'SMART (Bruker, 2004)'
_computing_data_reduction 'SAINT (Bruker, 2004)'
_computing_molecular_graphics 'SHELXTL (Sheldrick, 2008)'
_computing_publication_material 'SHELXTL (Sheldrick, 2008)'
_computing_structure_refinement 'SHELXL97 (Sheldrick, 2008)'
_computing_structure_solution 'SHELXS97 (Sheldrick, 2008)'
_diffrn_ambient_temperature 273(2)
_diffrn_measured_fraction_theta_full 0.999
_diffrn_measured_fraction_theta_max 0.999
_diffrn_measurement_device_type 'Bruker SMART CCD area-detector'
_diffrn_measurement_method '\f and \w'
_diffrn_radiation_monochromator graphite
_diffrn_radiation_source 'fine-focus sealed tube'
_diffrn_radiation_type MoK\a
_diffrn_radiation_wavelength 0.71073
_diffrn_reflns_av_R_equivalents 0.0464
_diffrn_reflns_av_sigmaI/netI 0.0531
_diffrn_reflns_limit_h_max 12
_diffrn_reflns_limit_h_min -10
_diffrn_reflns_limit_k_max 18
_diffrn_reflns_limit_k_min -15
_diffrn_reflns_limit_l_max 15
_diffrn_reflns_limit_l_min -15
_diffrn_reflns_number 11050
_diffrn_reflns_theta_full 25.00
_diffrn_reflns_theta_max 25.00
_diffrn_reflns_theta_min 2.05
_diffrn_standards_decay_% 0
_diffrn_standards_interval_time 0
_diffrn_standards_number 0
_exptl_absorpt_coefficient_mu 1.089
_exptl_absorpt_correction_type none
_exptl_crystal_colour red
_exptl_crystal_density_diffrn 1.412
_exptl_crystal_density_method 'not measured'
_exptl_crystal_description block
_exptl_crystal_F_000 908
_exptl_crystal_size_max 0.36
_exptl_crystal_size_mid 0.30
_exptl_crystal_size_min 0.28
_refine_diff_density_max 0.276
_refine_diff_density_min -0.264
_refine_ls_extinction_method none
_refine_ls_goodness_of_fit_ref 1.012
_refine_ls_hydrogen_treatment constr
_refine_ls_matrix_type full
_refine_ls_number_parameters 246
_refine_ls_number_reflns 3665
_refine_ls_number_restraints 0
_refine_ls_restrained_S_all 1.012
_refine_ls_R_factor_all 0.0654
_refine_ls_R_factor_gt 0.0364
_refine_ls_shift/su_max 0.003
_refine_ls_shift/su_mean 0.001
_refine_ls_structure_factor_coef Fsqd
_refine_ls_weighting_details 'calc w=1/[\s^2^(Fo^2^)+(0.0286P)^2^+0.0512P] where P=(Fo^2^+2Fc^2^)/3'
_refine_ls_weighting_scheme calc
_refine_ls_wR_factor_gt 0.0682
_refine_ls_wR_factor_ref 0.0754
_reflns_number_gt 2594
_reflns_number_total 3665
_reflns_threshold_expression I>2\s(I)
_cod_data_source_file nc2100.cif
_cod_data_source_block I
_cod_depositor_comments
;
The following automatic conversions were performed:
'_geom_hbond_publ_flag' value 'Y' changed to 'y' according to
'/home/saulius/struct/CIF-dictionaries/cif_core.dic' dictionary named
'cif_core.dic' version 2.4.1 from 2010-06-29 (3 times).

Automatic conversion script
Id: cif_fix_enum 1527 2010-12-29 10:47:43Z saulius 

The following automatic conversions were performed:

'_geom_hbond_publ_flag' value 'Y' changed to 'y' according to
/home/saulius/struct/CIF-dictionaries/cif_core.dic dictionary named
'cif_core.dic' version 2.4.1 from 2010-06-29 (3 times).

Automatic conversion script
Id: cif_fix_values 1715 2011-07-08 13:25:40Z adriana 
;
_cod_original_sg_symbol_H-M 'P 21/n'
_cod_database_code 2218478
_cod_database_fobs_code 2218478

loop_
_symmetry_equiv_pos_as_xyz
'x, y, z'
'-x+1/2, y+1/2, -z+1/2'
'-x, -y, -z'
'x-1/2, -y-1/2, z-1/2'

loop_
_atom_site_type_symbol
_atom_site_label
_atom_site_fract_x
_atom_site_fract_y
_atom_site_fract_z
_atom_site_U_iso_or_equiv
_atom_site_adp_type
_atom_site_calc_flag
_atom_site_refinement_flags
_atom_site_occupancy
Co Co1 0.24632(4) 0.03924(2) 0.67087(3) 0.03166(12) Uani d . 1
Cl Cl1 0.09612(7) 0.14576(5) 0.67423(5) 0.0441(2) Uani d . 1
Cl Cl2 0.45297(7) 0.07827(5) 0.71366(6) 0.0448(2) Uani d . 1
N N24 0.2555(2) 0.04147(15) 0.50369(15) 0.0316(5) Uani d . 1
N N22 0.2133(2) -0.03183(16) 0.81359(15) 0.0343(6) Uani d . 1
C C6 0.2297(2) -0.03113(19) 0.45798(19) 0.0301(6) Uani d . 1
N N23 0.20616(19) -0.08547(15) 0.62497(16) 0.0316(5) Uani d . 1
C C14 0.1919(3) -0.1139(2) 0.8020(2) 0.0353(7) Uani d . 1
C C3 0.1514(3) -0.2543(2) 0.5634(2) 0.0436(8) Uani d . 1
H H3 0.1323 -0.3115 0.5425 0.052 Uiso calc R 1
C C5 0.2025(2) -0.10652(18) 0.5251(2) 0.0308(6) Uani d . 1
C C1 0.1845(2) -0.14705(19) 0.6945(2) 0.0331(7) Uani d . 1
C C2 0.1571(3) -0.23215(19) 0.6658(2) 0.0412(7) Uani d . 1
H H2 0.1426 -0.2742 0.7146 0.049 Uiso calc R 1
C C4 0.1742(3) -0.19112(19) 0.4923(2) 0.0387(7) Uani d . 1
H H4 0.1705 -0.2052 0.4231 0.046 Uiso calc R 1
C C7 0.2247(3) -0.0470(2) 0.34516(19) 0.0423(8) Uani d . 1
H H7A 0.1407 -0.0677 0.3200 0.063 Uiso calc R 1
H H7B 0.2878 -0.0901 0.3320 0.063 Uiso calc R 1
H H7C 0.2424 0.0067 0.3112 0.063 Uiso calc R 1
C C16 0.2226(3) 0.0074(2) 0.9132(2) 0.0370(7) Uani d . 1
C C21 0.1319(3) 0.0674(2) 0.9352(2) 0.0496(9) Uani d . 1
H H21 0.0644 0.0812 0.8862 0.059 Uiso calc R 1
C C8 0.2866(3) 0.11637(18) 0.44589(18) 0.0310(7) Uani d . 1
C C9 0.4113(3) 0.1313(2) 0.4257(2) 0.0484(8) Uani d . 1
H H9 0.4758 0.0919 0.4487 0.058 Uiso calc R 1
C C12 0.2231(3) 0.2498(2) 0.3586(2) 0.0487(8) Uani d . 1
H H12 0.1595 0.2900 0.3362 0.058 Uiso calc R 1
C C13 0.1924(3) 0.1760(2) 0.41291(19) 0.0406(8) Uani d . 1
H H13 0.1081 0.1668 0.4271 0.049 Uiso calc R 1
C C15 0.1728(3) -0.1794(2) 0.8837(2) 0.0557(9) Uani d . 1
H H15A 0.2453 -0.2183 0.8919 0.084 Uiso calc R 1
H H15B 0.0961 -0.2126 0.8645 0.084 Uiso calc R 1
H H15C 0.1648 -0.1495 0.9470 0.084 Uiso calc R 1
C C10 0.4405(3) 0.2045(2) 0.3714(2) 0.0552(9) Uani d . 1
H H10 0.5248 0.2140 0.3572 0.066 Uiso calc R 1
C C20 0.1406(3) 0.1075(2) 1.0304(2) 0.0615(10) Uani d . 1
H H20 0.0791 0.1485 1.0448 0.074 Uiso calc R 1
C C18 0.3299(4) 0.0281(2) 1.0814(2) 0.0651(11) Uani d . 1
H H18 0.3971 0.0145 1.1307 0.078 Uiso calc R 1
C C11 0.3473(3) 0.2633(2) 0.3383(2) 0.0505(9) Uani d . 1
H H11 0.3681 0.3126 0.3018 0.061 Uiso calc R 1
C C17 0.3232(3) -0.0119(2) 0.9863(2) 0.0546(9) Uani d . 1
H H17 0.3862 -0.0516 0.9716 0.065 Uiso calc R 1
C C19 0.2392(4) 0.0873(3) 1.1032(2) 0.0630(10) Uani d . 1
H H19 0.2442 0.1138 1.1672 0.076 Uiso calc R 1

loop_
_atom_site_aniso_label
_atom_site_aniso_U_11
_atom_site_aniso_U_22
_atom_site_aniso_U_33
_atom_site_aniso_U_12
_atom_site_aniso_U_13
_atom_site_aniso_U_23
Co1 0.0368(2) 0.0268(2) 0.0312(2) -0.00071(18) 0.00279(16) 0.00155(18)
Cl1 0.0371(4) 0.0479(5) 0.0480(4) 0.0097(4) 0.0080(3) 0.0079(4)
Cl2 0.0348(4) 0.0449(5) 0.0538(5) 0.0047(4) 0.0005(3) -0.0052(4)
N24 0.0375(14) 0.0279(14) 0.0297(12) -0.0017(11) 0.0045(10) 0.0018(11)
N22 0.0395(14) 0.0349(16) 0.0289(13) 0.0041(12) 0.0053(10) 0.0033(11)
C6 0.0260(15) 0.0336(18) 0.0310(15) 0.0001(13) 0.0042(12) 0.0003(14)
N23 0.0330(13) 0.0288(14) 0.0331(13) 0.0000(11) 0.0040(10) 0.0038(11)
C14 0.0356(17) 0.0346(19) 0.0364(16) 0.0044(14) 0.0070(13) 0.0094(14)
C3 0.0452(19) 0.0274(18) 0.057(2) -0.0019(14) 0.0012(16) -0.0011(16)
C5 0.0261(15) 0.0296(17) 0.0365(16) -0.0010(13) 0.0017(12) -0.0026(13)
C1 0.0316(16) 0.0270(18) 0.0409(17) 0.0028(13) 0.0054(13) 0.0065(14)
C2 0.0419(19) 0.0287(19) 0.0535(19) 0.0042(14) 0.0065(15) 0.0129(15)
C4 0.0373(17) 0.037(2) 0.0413(17) 0.0034(14) 0.0000(14) -0.0058(15)
C7 0.052(2) 0.042(2) 0.0339(16) -0.0104(15) 0.0106(14) -0.0066(14)
C16 0.0446(18) 0.0403(19) 0.0274(15) -0.0006(15) 0.0099(14) 0.0070(14)
C21 0.047(2) 0.059(2) 0.0435(18) 0.0041(17) 0.0103(15) -0.0010(17)
C8 0.0398(17) 0.0307(17) 0.0223(14) -0.0041(14) 0.0025(12) 0.0012(13)
C9 0.0406(19) 0.048(2) 0.057(2) 0.0016(16) 0.0094(16) 0.0159(17)
C12 0.062(2) 0.042(2) 0.0404(18) 0.0053(17) -0.0005(16) 0.0130(16)
C13 0.0392(18) 0.044(2) 0.0393(17) 0.0009(15) 0.0049(14) 0.0096(15)
C15 0.071(2) 0.051(2) 0.0494(19) 0.0050(18) 0.0240(17) 0.0184(17)
C10 0.049(2) 0.058(3) 0.060(2) -0.0134(18) 0.0118(17) 0.0200(19)
C20 0.068(2) 0.067(3) 0.054(2) 0.003(2) 0.0279(19) -0.008(2)
C18 0.087(3) 0.069(3) 0.0357(19) 0.008(2) -0.0104(19) 0.0108(18)
C11 0.071(2) 0.045(2) 0.0363(17) -0.0114(19) 0.0070(17) 0.0135(16)
C17 0.069(2) 0.053(2) 0.0396(19) 0.0147(18) -0.0019(17) 0.0086(17)
C19 0.095(3) 0.066(3) 0.0295(18) -0.008(2) 0.0150(19) 0.0039(18)

loop_
_atom_type_symbol
_atom_type_description
_atom_type_scat_dispersion_real
_atom_type_scat_dispersion_imag
_atom_type_scat_source
C C 0.0033 0.0016 'International Tables Vol C Tables 4.2.6.8 and 6.1.1.4'
H H 0.0000 0.0000 'International Tables Vol C Tables 4.2.6.8 and 6.1.1.4'
N N 0.0061 0.0033 'International Tables Vol C Tables 4.2.6.8 and 6.1.1.4'
Cl Cl 0.1484 0.1585 'International Tables Vol C Tables 4.2.6.8 and 6.1.1.4'
Co Co 0.3494 0.9721 'International Tables Vol C Tables 4.2.6.8 and 6.1.1.4'

loop_
_geom_angle_atom_site_label_1
_geom_angle_atom_site_label_2
_geom_angle_atom_site_label_3
_geom_angle
_geom_angle_publ_flag
N23 Co1 N24 75.36(8) y
N23 Co1 N22 75.38(8) y
N24 Co1 N22 150.74(9) y
N23 Co1 Cl2 119.07(6) y
N24 Co1 Cl2 96.11(6) y
N22 Co1 Cl2 98.36(6) y
N23 Co1 Cl1 123.81(6) y
N24 Co1 Cl1 96.23(6) y
N22 Co1 Cl1 99.58(6) y
Cl2 Co1 Cl1 117.03(3) y
C6 N24 C8 119.6(2) ?
C6 N24 Co1 115.23(18) ?
C8 N24 Co1 125.20(17) ?
C14 N22 C16 120.8(2) ?
C14 N22 Co1 114.70(18) ?
C16 N22 Co1 124.34(18) ?
N24 C6 C5 115.7(2) ?
N24 C6 C7 126.2(3) ?
C5 C6 C7 118.1(2) ?
C1 N23 C5 120.3(2) ?
C1 N23 Co1 119.86(18) ?
C5 N23 Co1 119.87(18) ?
N22 C14 C1 115.8(2) ?
N22 C14 C15 127.2(3) ?
C1 C14 C15 117.0(3) ?
C4 C3 C2 119.6(3) ?
C4 C3 H3 120.2 ?
C2 C3 H3 120.2 ?
N23 C5 C4 120.7(3) ?
N23 C5 C6 113.7(2) ?
C4 C5 C6 125.5(3) ?
N23 C1 C2 121.2(3) ?
N23 C1 C14 114.1(3) ?
C2 C1 C14 124.6(3) ?
C1 C2 C3 119.0(3) ?
C1 C2 H2 120.5 ?
C3 C2 H2 120.5 ?
C3 C4 C5 119.1(3) ?
C3 C4 H4 120.4 ?
C5 C4 H4 120.4 ?
C6 C7 H7A 109.5 ?
C6 C7 H7B 109.5 ?
H7A C7 H7B 109.5 ?
C6 C7 H7C 109.5 ?
H7A C7 H7C 109.5 ?
H7B C7 H7C 109.5 ?
C21 C16 C17 119.4(3) ?
C21 C16 N22 119.2(3) ?
C17 C16 N22 121.4(3) ?
C16 C21 C20 120.1(3) ?
C16 C21 H21 120.0 ?
C20 C21 H21 120.0 ?
C9 C8 C13 119.4(3) ?
C9 C8 N24 120.4(3) ?
C13 C8 N24 120.1(2) ?
C10 C9 C8 119.9(3) ?
C10 C9 H9 120.0 ?
C8 C9 H9 120.0 ?
C11 C12 C13 119.7(3) ?
C11 C12 H12 120.1 ?
C13 C12 H12 120.1 ?
C8 C13 C12 120.2(3) ?
C8 C13 H13 119.9 ?
C12 C13 H13 119.9 ?
C14 C15 H15A 109.5 ?
C14 C15 H15B 109.5 ?
H15A C15 H15B 109.5 ?
C14 C15 H15C 109.5 ?
H15A C15 H15C 109.5 ?
H15B C15 H15C 109.5 ?
C11 C10 C9 120.7(3) ?
C11 C10 H10 119.7 ?
C9 C10 H10 119.7 ?
C19 C20 C21 120.4(3) ?
C19 C20 H20 119.8 ?
C21 C20 H20 119.8 ?
C19 C18 C17 120.6(3) ?
C19 C18 H18 119.7 ?
C17 C18 H18 119.7 ?
C10 C11 C12 120.1(3) ?
C10 C11 H11 120.0 ?
C12 C11 H11 120.0 ?
C16 C17 C18 119.8(3) ?
C16 C17 H17 120.1 ?
C18 C17 H17 120.1 ?
C18 C19 C20 119.7(3) ?
C18 C19 H19 120.2 ?
C20 C19 H19 120.2 ?

loop_
_geom_bond_atom_site_label_1
_geom_bond_atom_site_label_2
_geom_bond_distance
_geom_bond_publ_flag
Co1 N23 2.027(2) y
Co1 N24 2.208(2) y
Co1 N22 2.223(2) y
Co1 Cl2 2.2572(8) y
Co1 Cl1 2.2638(8) y
N24 C6 1.276(3) ?
N24 C8 1.428(3) ?
N22 C14 1.278(3) ?
N22 C16 1.434(3) ?
C6 C5 1.495(4) ?
C6 C7 1.497(3) ?
N23 C1 1.345(3) ?
N23 C5 1.347(3) ?
C14 C1 1.495(4) ?
C14 C15 1.495(4) ?
C3 C4 1.380(4) ?
C3 C2 1.382(4) ?
C3 H3 0.9300 ?
C5 C4 1.384(4) ?
C1 C2 1.374(4) ?
C2 H2 0.9300 ?
C4 H4 0.9300 ?
C7 H7A 0.9600 ?
C7 H7B 0.9600 ?
C7 H7C 0.9600 ?
C16 C21 1.369(4) ?
C16 C17 1.382(4) ?
C21 C20 1.387(4) ?
C21 H21 0.9300 ?
C8 C9 1.376(4) ?
C8 C13 1.378(4) ?
C9 C10 1.377(4) ?
C9 H9 0.9300 ?
C12 C11 1.368(4) ?
C12 C13 1.388(4) ?
C12 H12 0.9300 ?
C13 H13 0.9300 ?
C15 H15A 0.9600 ?
C15 H15B 0.9600 ?
C15 H15C 0.9600 ?
C10 C11 1.363(4) ?
C10 H10 0.9300 ?
C20 C19 1.368(4) ?
C20 H20 0.9300 ?
C18 C19 1.361(5) ?
C18 C17 1.386(4) ?
C18 H18 0.9300 ?
C11 H11 0.9300 ?
C17 H17 0.9300 ?
C19 H19 0.9300 ?

loop_
_geom_hbond_atom_site_label_D
_geom_hbond_atom_site_label_H
_geom_hbond_atom_site_label_A
_geom_hbond_site_symmetry_A
_geom_hbond_distance_DH
_geom_hbond_distance_HA
_geom_hbond_distance_DA
_geom_hbond_angle_DHA
_geom_hbond_publ_flag
C2 H2 Cl2 2_546 0.93 2.67 3.545(3) 156 y
C7 H7A Cl1 3_556 0.96 2.76 3.663(3) 158 y
C18 H18 Cl2 3_657 0.93 2.83 3.714(3) 160 y
